data_2000244
loop_
_publ_author_name
'Blackburn, A. C.'
'Gallucci, J. C.'
'Gerkin, R. E.'

_publ_section_title
;
 Structure of hexaaquanickel(II) bromate
;
_journal_issue 9
_journal_name_full 'Acta Crystallographica Section C'
_journal_page_first 1786
_journal_page_last 1789
_journal_paper_doi 10.1107/S0108270191002196
_journal_volume 47
_journal_year 1991
_chemical_formula_moiety 'H12 Ni1 O6,2(Br1 O3)'
_chemical_formula_sum 'Br2 H12 Ni O12'
_chemical_formula_weight 422.6
_symmetry_cell_setting cubic
_symmetry_space_group_name_Hall '-P 2ac 2ab 3'
_symmetry_space_group_name_H-M 'P a -3'
_cell_angle_alpha 90
_cell_angle_beta 90
_cell_angle_gamma 90
_cell_formula_units_Z 4
_cell_length_a 10.2987(6)
_cell_length_b 10.2987(6)
_cell_length_c 10.2987(6)
_cell_volume 1092.31(11)
_diffrn_radiation_type Mo
_diffrn_radiation_wavelength 0.71073
_exptl_absorpt_coefficient_mu 9.079
_exptl_crystal_density_diffrn 2.57
_exptl_crystal_F_000 824
_cod_data_source_file cr0303.cif
_cod_data_source_block cr0303a
_cod_original_cell_volume 1092.3(2)
_cod_original_formula_sum 'H12 Br2 Ni1 O12'
_cod_database_code 2000244

loop_
_atom_site_label
_atom_site_fract_x
_atom_site_fract_y
_atom_site_fract_z
_atom_site_U_iso_or_equiv
Ni .0 .0 .0 1.41(2)
Br .26016(3) .26016 .26016 1.52(2)
O(1) .1679(2) .1567(2) .3414(2) 2.20(10)
O(2) .0345(2) -.0303(2) .1948(2) 2.00(10)
H(1) .047(4) .023(3) .231(4) ?
H(2) -.040(4) -.050(4) .228(4) ?
